data_4066461
loop_
_publ_author_name
'Greger, Ingo'
'Kehr, Gerald'
'Fr\"ohlich, Roland'
'Erker, Gerhard'

_publ_section_title
;
 Dynamic Topochemical Reaction Control&#x2212;A Principle and Its
 Application inansa-Metallocene Synthesis&#x2020;
;
_journal_issue 14
_journal_name_full Organometallics
_journal_page_first 3210
_journal_paper_doi 10.1021/om100467y
_journal_volume 29
_journal_year 2010
_chemical_formula_sum 'C20 H22 Cl2 Hf'
_chemical_formula_weight 511.77
_chemical_name_systematic
; 
 ? 
;
_space_group_IT_number 14
_symmetry_cell_setting monoclinic
_symmetry_space_group_name_Hall '-P 2ybc'
_symmetry_space_group_name_H-M 'P 1 21/c 1'
_atom_sites_solution_hydrogens geom
_atom_sites_solution_primary direct
_atom_sites_solution_secondary difmap
_audit_creation_method SHELXL-97
_cell_angle_alpha 90.00
_cell_angle_beta 117.275(1)
_cell_angle_gamma 90.00
_cell_formula_units_Z 4
_cell_length_a 12.6151(2)
_cell_length_b 12.3113(2)
_cell_length_c 13.3022(2)
_cell_measurement_reflns_used 3371
_cell_measurement_temperature 223(2)
_cell_measurement_theta_max 27.88
_cell_measurement_theta_min 4.08
_cell_volume 1836.24(5)
_computing_cell_refinement 'Collect (Nonius B.V., 1998)'
_computing_data_collection 'Collect (Nonius B.V., 1998)'
_computing_data_reduction 'Denzo (Otwinowski & Minor, 1997)'
_computing_molecular_graphics 'XP (BrukerAXS, 2000)'
_computing_publication_material 'SHELXL-97 (Sheldrick, 1997)'
_computing_structure_refinement 'SHELXL-97 (Sheldrick, 1997)'
_computing_structure_solution 'SHELXS-97 (Sheldrick, 1990)'
_diffrn_ambient_temperature 223(2)
_diffrn_measured_fraction_theta_full 0.967
_diffrn_measured_fraction_theta_max 0.967
_diffrn_measurement_device_type 'Nonius KappaCCD APEXII'
_diffrn_measurement_method '\w and \f scans'
_diffrn_radiation_monochromator 'Montel mirror'
_diffrn_radiation_source 'rotating anode Nonius FR591'
_diffrn_radiation_type MoK\a
_diffrn_radiation_wavelength 0.71073
_diffrn_reflns_av_R_equivalents 0.034
_diffrn_reflns_av_sigmaI/netI 0.0233
_diffrn_reflns_limit_h_max 16
_diffrn_reflns_limit_h_min -16
_diffrn_reflns_limit_k_max 16
_diffrn_reflns_limit_k_min -14
_diffrn_reflns_limit_l_max 17
_diffrn_reflns_limit_l_min -17
_diffrn_reflns_number 10226
_diffrn_reflns_theta_full 28.11
_diffrn_reflns_theta_max 28.11
_diffrn_reflns_theta_min 4.48
_exptl_absorpt_coefficient_mu 5.969
_exptl_absorpt_correction_T_max 0.7546
_exptl_absorpt_correction_T_min 0.2676
_exptl_absorpt_correction_type multi-scan
_exptl_absorpt_process_details 'Denzo (Otwinowski, Borek, Majewski & Minor, 2003)'
_exptl_crystal_colour yellow
_exptl_crystal_density_diffrn 1.851
_exptl_crystal_density_method 'not measured'
_exptl_crystal_description plate
_exptl_crystal_F_000 992
_exptl_crystal_size_max 0.30
_exptl_crystal_size_mid 0.20
_exptl_crystal_size_min 0.05
_refine_diff_density_max 0.870
_refine_diff_density_min -1.779
_refine_diff_density_rms 0.113
_refine_ls_extinction_method none
_refine_ls_goodness_of_fit_ref 1.033
_refine_ls_hydrogen_treatment constr
_refine_ls_matrix_type full
_refine_ls_number_parameters 210
_refine_ls_number_reflns 4337
_refine_ls_number_restraints 0
_refine_ls_restrained_S_all 1.033
_refine_ls_R_factor_all 0.0324
_refine_ls_R_factor_gt 0.0299
_refine_ls_shift/su_max 0.001
_refine_ls_shift/su_mean 0.000
_refine_ls_structure_factor_coef Fsqd
_refine_ls_weighting_details 'calc w=1/[\s^2^(Fo^2^)+(0.0215P)^2^+7.5893P] where P=(Fo^2^+2Fc^2^)/3'
_refine_ls_weighting_scheme calc
_refine_ls_wR_factor_gt 0.0692
_refine_ls_wR_factor_ref 0.0715
_reflns_number_gt 4082
_reflns_number_total 4337
_reflns_threshold_expression >2sigma(I)
_cod_data_source_file om100467y_si_002.cif
_cod_data_source_block erk5256
_cod_original_sg_symbol_H-M P21/c
_cod_database_code 4066461

loop_
_symmetry_equiv_pos_as_xyz
'x, y, z'
'-x, y+1/2, -z+1/2'
'-x, -y, -z'
'x, -y-1/2, z-1/2'

loop_
_atom_site_label
_atom_site_type_symbol
_atom_site_fract_x
_atom_site_fract_y
_atom_site_fract_z
_atom_site_U_iso_or_equiv
_atom_site_adp_type
_atom_site_occupancy
_atom_site_symmetry_multiplicity
_atom_site_calc_flag
_atom_site_refinement_flags
Hf Hf 0.323540(15) 0.176562(14) 0.083767(13) 0.03280(6) Uani 1 1 d .
Cl1 Cl 0.40008(12) 0.34992(11) 0.06159(12) 0.0550(3) Uani 1 1 d .
Cl2 Cl 0.31258(14) 0.09305(12) -0.08530(11) 0.0616(4) Uani 1 1 d .
C1 C 0.1650(4) 0.1518(4) 0.1437(3) 0.0358(8) Uani 1 1 d .
C2 C 0.1767(4) 0.2644(4) 0.1311(4) 0.0423(10) Uani 1 1 d .
H2 H 0.2060 0.3161 0.1896 0.051 Uiso 1 1 calc R
C3 C 0.1364(4) 0.2860(5) 0.0140(4) 0.0513(12) Uani 1 1 d .
H3 H 0.1325 0.3547 -0.0184 0.062 Uiso 1 1 calc R
C4 C 0.1041(4) 0.1889(5) -0.0435(4) 0.0517(13) Uani 1 1 d .
H4 H 0.0747 0.1799 -0.1219 0.062 Uiso 1 1 calc R
C5 C 0.1228(4) 0.1047(5) 0.0356(4) 0.0449(10) Uani 1 1 d .
H5 H 0.1094 0.0303 0.0188 0.054 Uiso 1 1 calc R
C6 C 0.1957(4) 0.0941(3) 0.2546(3) 0.0345(8) Uani 1 1 d .
H6 H 0.2314 0.1489 0.3155 0.041 Uiso 1 1 calc R
C7 C 0.0827(4) 0.0534(4) 0.2559(4) 0.0392(9) Uani 1 1 d .
H7 H 0.0111 0.0848 0.2024 0.047 Uiso 1 1 calc R
C8 C 0.0726(4) -0.0207(4) 0.3232(4) 0.0416(10) Uani 1 1 d .
H8 H -0.0050 -0.0341 0.3133 0.050 Uiso 1 1 calc R
C9 C 0.1706(4) -0.0858(4) 0.4133(4) 0.0441(10) Uani 1 1 d .
H9 H 0.2453 -0.0432 0.4416 0.053 Uiso 1 1 calc R
C10 C 0.1440(5) -0.1080(5) 0.5133(5) 0.0595(14) Uani 1 1 d .
H10A H 0.1224 -0.0406 0.5370 0.089 Uiso 1 1 calc R
H10B H 0.2143 -0.1384 0.5758 0.089 Uiso 1 1 calc R
H10C H 0.0785 -0.1592 0.4902 0.089 Uiso 1 1 calc R
C1A C 0.3867(4) 0.0535(4) 0.2490(3) 0.0377(9) Uani 1 1 d .
C2A C 0.4434(4) 0.1549(4) 0.2887(4) 0.0413(10) Uani 1 1 d .
H2A H 0.4280 0.2035 0.3350 0.050 Uiso 1 1 calc R
C3A C 0.5272(4) 0.1708(5) 0.2467(4) 0.0482(12) Uani 1 1 d .
H3A H 0.5785 0.2308 0.2621 0.058 Uiso 1 1 calc R
C4A C 0.5204(4) 0.0827(5) 0.1790(4) 0.0508(12) Uani 1 1 d .
H4A H 0.5655 0.0731 0.1396 0.061 Uiso 1 1 calc R
C5A C 0.4342(4) 0.0098(4) 0.1796(4) 0.0441(10) Uani 1 1 d .
H5A H 0.4120 -0.0566 0.1404 0.053 Uiso 1 1 calc R
C6A C 0.2933(4) 0.0048(3) 0.2779(3) 0.0342(8) Uani 1 1 d .
H6A H 0.3326 -0.0101 0.3602 0.041 Uiso 1 1 calc R
C7A C 0.2424(4) -0.1003(4) 0.2185(4) 0.0423(10) Uani 1 1 d .
H7A H 0.2414 -0.1098 0.1480 0.051 Uiso 1 1 calc R
C8A C 0.1987(5) -0.1813(4) 0.2533(5) 0.0504(12) Uani 1 1 d .
H8A H 0.1697 -0.2404 0.2032 0.061 Uiso 1 1 calc R
C9A C 0.1885(5) -0.1930(4) 0.3618(5) 0.0514(12) Uani 1 1 d .
H9A H 0.1158 -0.2368 0.3422 0.062 Uiso 1 1 calc R
C10A C 0.2914(7) -0.2608(6) 0.4439(6) 0.083(2) Uani 1 1 d .
H10D H 0.3660 -0.2253 0.4594 0.124 Uiso 1 1 calc R
H10E H 0.2888 -0.3319 0.4113 0.124 Uiso 1 1 calc R
H10F H 0.2857 -0.2690 0.5138 0.124 Uiso 1 1 calc R

loop_
_atom_site_aniso_label
_atom_site_aniso_U_11
_atom_site_aniso_U_22
_atom_site_aniso_U_33
_atom_site_aniso_U_23
_atom_site_aniso_U_13
_atom_site_aniso_U_12
Hf 0.03495(10) 0.03711(10) 0.02846(9) 0.00213(6) 0.01635(7) 0.00356(6)
Cl1 0.0536(7) 0.0469(6) 0.0555(7) 0.0088(5) 0.0172(6) -0.0071(5)
Cl2 0.0854(10) 0.0651(8) 0.0423(6) -0.0024(6) 0.0361(7) 0.0180(7)
C1 0.0346(19) 0.042(2) 0.0319(19) 0.0020(17) 0.0164(16) 0.0053(17)
C2 0.045(2) 0.044(2) 0.044(2) 0.0046(19) 0.025(2) 0.012(2)
C3 0.047(3) 0.063(3) 0.047(3) 0.021(2) 0.025(2) 0.019(2)
C4 0.040(2) 0.078(4) 0.031(2) 0.011(2) 0.0110(19) 0.008(2)
C5 0.037(2) 0.061(3) 0.034(2) -0.002(2) 0.0134(18) -0.003(2)
C6 0.0360(19) 0.037(2) 0.0334(19) -0.0002(16) 0.0184(16) 0.0019(17)
C7 0.036(2) 0.044(2) 0.041(2) -0.0016(18) 0.0203(18) 0.0035(18)
C8 0.039(2) 0.046(2) 0.047(2) -0.008(2) 0.0257(19) -0.0026(19)
C9 0.049(3) 0.046(3) 0.044(2) 0.006(2) 0.027(2) -0.003(2)
C10 0.066(3) 0.068(4) 0.061(3) 0.018(3) 0.044(3) 0.002(3)
C1A 0.0335(19) 0.048(2) 0.0328(19) 0.0093(17) 0.0160(16) 0.0075(18)
C2A 0.032(2) 0.058(3) 0.032(2) 0.0032(19) 0.0123(17) -0.0028(19)
C3A 0.032(2) 0.067(3) 0.044(2) 0.015(2) 0.0157(19) -0.001(2)
C4A 0.040(2) 0.067(3) 0.057(3) 0.021(3) 0.032(2) 0.016(2)
C5A 0.049(2) 0.045(2) 0.048(2) 0.014(2) 0.031(2) 0.016(2)
C6A 0.0339(19) 0.041(2) 0.0321(19) 0.0036(16) 0.0184(16) 0.0039(17)
C7A 0.047(2) 0.041(2) 0.045(2) -0.0036(19) 0.026(2) 0.006(2)
C8A 0.053(3) 0.044(3) 0.058(3) -0.010(2) 0.029(3) -0.003(2)
C9A 0.060(3) 0.036(2) 0.068(3) 0.002(2) 0.038(3) 0.001(2)
C10A 0.101(5) 0.079(5) 0.075(4) 0.024(4) 0.046(4) 0.033(4)

loop_
_atom_type_symbol
_atom_type_description
_atom_type_scat_dispersion_real
_atom_type_scat_dispersion_imag
_atom_type_scat_source
C C 0.0033 0.0016 'International Tables Vol C Tables 4.2.6.8 and 6.1.1.4'
H H 0.0000 0.0000 'International Tables Vol C Tables 4.2.6.8 and 6.1.1.4'
Cl Cl 0.1484 0.1585 'International Tables Vol C Tables 4.2.6.8 and 6.1.1.4'
Hf Hf -0.5830 6.1852 'International Tables Vol C Tables 4.2.6.8 and 6.1.1.4'

loop_
_geom_angle_atom_site_label_1
_geom_angle_atom_site_label_2
_geom_angle_atom_site_label_3
_geom_angle
Cl1 Hf Cl2 96.76(5)
Cl1 Hf C2A 98.89(12)
Cl2 Hf C2A 136.98(12)
Cl1 Hf C2 91.87(12)
Cl2 Hf C2 134.04(12)
C2A Hf C2 85.20(16)
Cl1 Hf C5 134.70(13)
Cl2 Hf C5 89.51(12)
C2A Hf C5 106.60(15)
C2 Hf C5 54.75(17)
Cl1 Hf C1A 131.58(11)
Cl2 Hf C1A 114.99(11)
C2A Hf C1A 33.35(15)
C2 Hf C1A 90.89(14)
C5 Hf C1A 83.46(15)
Cl1 Hf C5A 129.17(12)
Cl2 Hf C5A 84.53(12)
C2A Hf C5A 54.83(17)
C2 Hf C5A 122.96(15)
C5 Hf C5A 96.03(17)
C1A Hf C5A 33.19(14)
Cl1 Hf C1 124.91(11)
Cl2 Hf C1 122.29(11)
C2A Hf C1 78.87(14)
C2 Hf C1 33.15(15)
C5 Hf C1 33.02(14)
C1A Hf C1 67.67(14)
C5A Hf C1 94.56(14)
Cl1 Hf C3A 79.67(12)
Cl2 Hf C3A 113.20(13)
C2A Hf C3A 33.33(15)
C2 Hf C3A 112.75(17)
C5 Hf C3A 137.80(15)
C1A Hf C3A 55.06(15)
C5A Hf C3A 54.30(18)
C1 Hf C3A 112.19(15)
Cl1 Hf C4A 96.35(13)
Cl2 Hf C4A 83.95(13)
C2A Hf C4A 54.69(16)
C2 Hf C4A 139.81(16)
C5 Hf C4A 128.94(18)
C1A Hf C4A 55.01(14)
C5A Hf C4A 32.99(16)
C1 Hf C4A 122.67(15)
C3A Hf C4A 32.33(18)
Cl1 Hf C3 80.84(14)
Cl2 Hf C3 104.02(13)
C2A Hf C3 117.90(17)
C2 Hf C3 33.36(15)
C5 Hf C3 54.24(18)
C1A Hf C3 121.56(15)
C5A Hf C3 148.24(16)
C1 Hf C3 54.79(15)
C3A Hf C3 139.56(19)
C4A Hf C3 171.77(19)
Cl1 Hf C4 104.13(14)
Cl2 Hf C4 79.78(13)
C2A Hf C4 133.34(16)
C2 Hf C4 54.38(17)
C5 Hf C4 33.10(16)
C1A Hf C4 116.29(16)
C5A Hf C4 125.82(18)
C1 Hf C4 54.66(15)
C3A Hf C4 166.22(17)
C4A Hf C4 155.1(2)
C3 Hf C4 31.95(18)
C5 C1 C2 107.1(4)
C5 C1 C6 127.4(4)
C2 C1 C6 125.5(4)
C5 C1 Hf 72.9(2)
C2 C1 Hf 72.4(2)
C6 C1 Hf 118.9(3)
C1 C2 C3 108.0(4)
C1 C2 Hf 74.4(2)
C3 C2 Hf 74.7(3)
C1 C2 H2 126.0
C3 C2 H2 126.0
Hf C2 H2 116.9
C4 C3 C2 108.2(5)
C4 C3 Hf 74.1(3)
C2 C3 Hf 71.9(3)
C4 C3 H3 125.9
C2 C3 H3 125.9
Hf C3 H3 119.8
C3 C4 C5 108.5(4)
C3 C4 Hf 73.9(3)
C5 C4 Hf 72.4(3)
C3 C4 H4 125.8
C5 C4 H4 125.8
Hf C4 H4 119.7
C1 C5 C4 108.2(5)
C1 C5 Hf 74.1(3)
C4 C5 Hf 74.5(3)
C1 C5 H5 125.9
C4 C5 H5 125.9
Hf C5 H5 117.5
C7 C6 C1 110.0(3)
C7 C6 C6A 115.0(4)
C1 C6 C6A 110.3(3)
C7 C6 H6 107.0
C1 C6 H6 107.0
C6A C6 H6 107.0
C8 C7 C6 128.1(4)
C8 C7 H7 116.0
C6 C7 H7 116.0
C7 C8 C9 127.5(4)
C7 C8 H8 116.3
C9 C8 H8 116.3
C8 C9 C10 111.1(4)
C8 C9 C9A 109.6(4)
C10 C9 C9A 111.4(4)
C8 C9 H9 108.2
C10 C9 H9 108.2
C9A C9 H9 108.2
C9 C10 H10A 109.5
C9 C10 H10B 109.5
H10A C10 H10B 109.5
C9 C10 H10C 109.5
H10A C10 H10C 109.5
H10B C10 H10C 109.5
C2A C1A C5A 106.6(4)
C2A C1A C6A 124.8(4)
C5A C1A C6A 128.6(4)
C2A C1A Hf 72.2(2)
C5A C1A Hf 73.4(2)
C6A C1A Hf 119.6(3)
C1A C2A C3A 108.4(4)
C1A C2A Hf 74.5(2)
C3A C2A Hf 74.8(3)
C1A C2A H2A 125.8
C3A C2A H2A 125.8
Hf C2A H2A 116.9
C4A C3A C2A 108.2(4)
C4A C3A Hf 74.1(3)
C2A C3A Hf 71.8(3)
C4A C3A H3A 125.9
C2A C3A H3A 125.9
Hf C3A H3A 120.0
C3A C4A C5A 108.2(4)
C3A C4A Hf 73.6(3)
C5A C4A Hf 73.0(3)
C3A C4A H4A 125.9
C5A C4A H4A 125.9
Hf C4A H4A 119.3
C4A C5A C1A 108.6(5)
C4A C5A Hf 74.0(3)
C1A C5A Hf 73.4(2)
C4A C5A H5A 125.7
C1A C5A H5A 125.7
Hf C5A H5A 118.7
C7A C6A C1A 113.6(4)
C7A C6A C6 113.1(3)
C1A C6A C6 107.6(3)
C7A C6A H6A 107.4
C1A C6A H6A 107.4
C6 C6A H6A 107.4
C8A C7A C6A 127.8(4)
C8A C7A H7A 116.1
C6A C7A H7A 116.1
C7A C8A C9A 129.6(5)
C7A C8A H8A 115.2
C9A C8A H8A 115.2
C10A C9A C8A 108.8(5)
C10A C9A C9 113.7(5)
C8A C9A C9 115.7(4)
C10A C9A H9A 105.9
C8A C9A H9A 105.9
C9 C9A H9A 105.9
C9A C10A H10D 109.5
C9A C10A H10E 109.5
H10D C10A H10E 109.5
C9A C10A H10F 109.5
H10D C10A H10F 109.5
H10E C10A H10F 109.5

loop_
_geom_bond_atom_site_label_1
_geom_bond_atom_site_label_2
_geom_bond_distance
Hf Cl1 2.4156(13)
Hf Cl2 2.4185(12)
Hf C2A 2.451(4)
Hf C2 2.463(4)
Hf C5 2.474(5)
Hf C1A 2.481(4)
Hf C5A 2.482(4)
Hf C1 2.488(4)
Hf C3A 2.490(5)
Hf C4A 2.495(5)
Hf C3 2.498(5)
Hf C4 2.501(5)
C1 C5 1.410(6)
C1 C2 1.413(6)
C1 C6 1.519(6)
C2 C3 1.424(6)
C2 H2 0.9400
C3 C4 1.376(8)
C3 H3 0.9400
C4 C5 1.417(7)
C4 H4 0.9400
C5 H5 0.9400
C6 C7 1.518(6)
C6 C6A 1.571(6)
C6 H6 0.9900
C7 C8 1.326(6)
C7 H7 0.9400
C8 C9 1.500(7)
C8 H8 0.9400
C9 C10 1.538(6)
C9 C9A 1.551(7)
C9 H9 0.9900
C10 H10A 0.9700
C10 H10B 0.9700
C10 H10C 0.9700
C1A C2A 1.416(7)
C1A C5A 1.418(6)
C1A C6A 1.520(6)
C2A C3A 1.417(6)
C2A H2A 0.9400
C3A C4A 1.388(8)
C3A H3A 0.9400
C4A C5A 1.413(7)
C4A H4A 0.9400
C5A H5A 0.9400
C6A C7A 1.500(6)
C6A H6A 0.9900
C7A C8A 1.320(7)
C7A H7A 0.9400
C8A C9A 1.514(8)
C8A H8A 0.9400
C9A C10A 1.509(8)
C9A H9A 0.9900
C10A H10D 0.9700
C10A H10E 0.9700
C10A H10F 0.9700

loop_
_geom_torsion_atom_site_label_1
_geom_torsion_atom_site_label_2
_geom_torsion_atom_site_label_3
_geom_torsion_atom_site_label_4
_geom_torsion
Cl1 Hf C1 C5 120.0(3)
Cl2 Hf C1 C5 -7.6(3)
C2A Hf C1 C5 -146.9(3)
C2 Hf C1 C5 114.8(4)
C1A Hf C1 C5 -113.9(3)
C5A Hf C1 C5 -94.1(3)
C3A Hf C1 C5 -147.2(3)
C4A Hf C1 C5 -112.6(3)
C3 Hf C1 C5 76.9(3)
C4 Hf C1 C5 37.5(3)
Cl1 Hf C1 C2 5.2(3)
Cl2 Hf C1 C2 -122.4(2)
C2A Hf C1 C2 98.4(3)
C5 Hf C1 C2 -114.8(4)
C1A Hf C1 C2 131.3(3)
C5A Hf C1 C2 151.2(3)
C3A Hf C1 C2 98.0(3)
C4A Hf C1 C2 132.7(3)
C3 Hf C1 C2 -37.9(3)
C4 Hf C1 C2 -77.3(3)
Cl1 Hf C1 C6 -116.2(3)
Cl2 Hf C1 C6 116.1(3)
C2A Hf C1 C6 -23.1(3)
C2 Hf C1 C6 -121.4(5)
C5 Hf C1 C6 123.8(5)
C1A Hf C1 C6 9.8(3)
C5A Hf C1 C6 29.7(3)
C3A Hf C1 C6 -23.4(4)
C4A Hf C1 C6 11.2(4)
C3 Hf C1 C6 -159.3(4)
C4 Hf C1 C6 161.3(4)
C5 C1 C2 C3 2.6(5)
C6 C1 C2 C3 -178.8(4)
Hf C1 C2 C3 67.8(3)
C5 C1 C2 Hf -65.2(3)
C6 C1 C2 Hf 113.4(4)
Cl1 Hf C2 C1 -175.7(2)
Cl2 Hf C2 C1 83.0(3)
C2A Hf C2 C1 -76.9(3)
C5 Hf C2 C1 37.3(3)
C1A Hf C2 C1 -44.1(3)
C5A Hf C2 C1 -35.0(3)
C3A Hf C2 C1 -96.1(3)
C4A Hf C2 C1 -73.6(4)
C3 Hf C2 C1 114.1(4)
C4 Hf C2 C1 78.2(3)
Cl1 Hf C2 C3 70.2(3)
Cl2 Hf C2 C3 -31.1(4)
C2A Hf C2 C3 168.9(3)
C5 Hf C2 C3 -76.8(3)
C1A Hf C2 C3 -158.2(3)
C5A Hf C2 C3 -149.1(3)
C1 Hf C2 C3 -114.1(4)
C3A Hf C2 C3 149.8(3)
C4A Hf C2 C3 172.3(3)
C4 Hf C2 C3 -35.9(3)
C1 C2 C3 C4 -1.8(5)
Hf C2 C3 C4 65.8(4)
C1 C2 C3 Hf -67.6(3)
Cl1 Hf C3 C4 136.5(3)
Cl2 Hf C3 C4 41.8(3)
C2A Hf C3 C4 -128.2(3)
C2 Hf C3 C4 -115.7(5)
C5 Hf C3 C4 -37.2(3)
C1A Hf C3 C4 -89.9(3)
C5A Hf C3 C4 -60.7(5)
C1 Hf C3 C4 -78.1(3)
C3A Hf C3 C4 -161.5(3)
C4A Hf C3 C4 -152.8(11)
Cl1 Hf C3 C2 -107.8(3)
Cl2 Hf C3 C2 157.5(3)
C2A Hf C3 C2 -12.5(4)
C5 Hf C3 C2 78.5(3)
C1A Hf C3 C2 25.9(4)
C5A Hf C3 C2 55.0(5)
C1 Hf C3 C2 37.6(3)
C3A Hf C3 C2 -45.7(4)
C4A Hf C3 C2 -37.1(13)
C4 Hf C3 C2 115.7(5)
C2 C3 C4 C5 0.3(6)
Hf C3 C4 C5 64.6(3)
C2 C3 C4 Hf -64.4(3)
Cl1 Hf C4 C3 -44.5(3)
Cl2 Hf C4 C3 -138.9(3)
C2A Hf C4 C3 72.7(4)
C2 Hf C4 C3 37.5(3)
C5 Hf C4 C3 115.9(4)
C1A Hf C4 C3 108.1(3)
C5A Hf C4 C3 145.5(3)
C1 Hf C4 C3 78.5(3)
C3A Hf C4 C3 60.0(9)
C4A Hf C4 C3 171.1(3)
Cl1 Hf C4 C5 -160.4(3)
Cl2 Hf C4 C5 105.1(3)
C2A Hf C4 C5 -43.2(4)
C2 Hf C4 C5 -78.4(3)
C1A Hf C4 C5 -7.8(4)
C5A Hf C4 C5 29.6(4)
C1 Hf C4 C5 -37.4(3)
C3A Hf C4 C5 -56.0(9)
C4A Hf C4 C5 55.1(5)
C3 Hf C4 C5 -115.9(4)
C2 C1 C5 C4 -2.4(5)
C6 C1 C5 C4 179.0(4)
Hf C1 C5 C4 -67.3(3)
C2 C1 C5 Hf 64.9(3)
C6 C1 C5 Hf -113.7(4)
C3 C4 C5 C1 1.3(6)
Hf C4 C5 C1 67.0(3)
C3 C4 C5 Hf -65.6(4)
Cl1 Hf C5 C1 -87.4(3)
Cl2 Hf C5 C1 173.5(3)
C2A Hf C5 C1 34.0(3)
C2 Hf C5 C1 -37.4(3)
C1A Hf C5 C1 58.3(3)
C5A Hf C5 C1 89.1(3)
C3A Hf C5 C1 48.3(4)
C4A Hf C5 C1 91.7(3)
C3 Hf C5 C1 -78.7(3)
C4 Hf C5 C1 -114.6(4)
Cl1 Hf C5 C4 27.2(4)
Cl2 Hf C5 C4 -71.8(3)
C2A Hf C5 C4 148.7(3)
C2 Hf C5 C4 77.2(3)
C1A Hf C5 C4 172.9(3)
C5A Hf C5 C4 -156.3(3)
C1 Hf C5 C4 114.6(4)
C3A Hf C5 C4 162.9(3)
C4A Hf C5 C4 -153.6(3)
C3 Hf C5 C4 35.9(3)
C5 C1 C6 C7 -70.5(5)
C2 C1 C6 C7 111.2(5)
Hf C1 C6 C7 -160.5(3)
C5 C1 C6 C6A 57.4(6)
C2 C1 C6 C6A -120.9(4)
Hf C1 C6 C6A -32.6(4)
C1 C6 C7 C8 162.8(5)
C6A C6 C7 C8 37.5(6)
C6 C7 C8 C9 -1.9(8)
C7 C8 C9 C10 146.1(5)
C7 C8 C9 C9A -90.4(6)
Cl1 Hf C1A C2A 13.4(3)
Cl2 Hf C1A C2A 139.4(2)
C2 Hf C1A C2A -79.9(3)
C5 Hf C1A C2A -134.2(3)
C5A Hf C1A C2A 114.1(4)
C1 Hf C1A C2A -104.1(3)
C3A Hf C1A C2A 37.6(3)
C4A Hf C1A C2A 77.3(3)
C3 Hf C1A C2A -93.8(3)
C4 Hf C1A C2A -129.9(3)
Cl1 Hf C1A C5A -100.7(3)
Cl2 Hf C1A C5A 25.2(3)
C2A Hf C1A C5A -114.1(4)
C2 Hf C1A C5A 166.0(3)
C5 Hf C1A C5A 111.6(3)
C1 Hf C1A C5A 141.7(3)
C3A Hf C1A C5A -76.6(3)
C4A Hf C1A C5A -36.9(3)
C3 Hf C1A C5A 152.1(3)
C4 Hf C1A C5A 115.9(3)
Cl1 Hf C1A C6A 133.9(3)
Cl2 Hf C1A C6A -100.1(3)
C2A Hf C1A C6A 120.5(5)
C2 Hf C1A C6A 40.6(3)
C5 Hf C1A C6A -13.7(3)
C5A Hf C1A C6A -125.4(5)
C1 Hf C1A C6A 16.3(3)
C3A Hf C1A C6A 158.1(4)
C4A Hf C1A C6A -162.2(4)
C3 Hf C1A C6A 26.7(4)
C4 Hf C1A C6A -9.5(4)
C5A C1A C2A C3A -1.9(5)
C6A C1A C2A C3A 178.2(4)
Hf C1A C2A C3A -67.8(3)
C5A C1A C2A Hf 65.9(3)
C6A C1A C2A Hf -114.0(4)
Cl1 Hf C2A C1A -169.9(2)
Cl2 Hf C2A C1A -59.9(3)
C2 Hf C2A C1A 99.0(3)
C5 Hf C2A C1A 48.0(3)
C5A Hf C2A C1A -37.7(2)
C1 Hf C2A C1A 66.1(3)
C3A Hf C2A C1A -114.5(4)
C4A Hf C2A C1A -78.4(3)
C3 Hf C2A C1A 105.8(3)
C4 Hf C2A C1A 71.0(4)
Cl1 Hf C2A C3A -55.4(3)
Cl2 Hf C2A C3A 54.6(4)
C2 Hf C2A C3A -146.5(3)
C5 Hf C2A C3A 162.5(3)
C1A Hf C2A C3A 114.5(4)
C5A Hf C2A C3A 76.8(3)
C1 Hf C2A C3A -179.4(3)
C4A Hf C2A C3A 36.2(3)
C3 Hf C2A C3A -139.7(3)
C4 Hf C2A C3A -174.5(3)
C1A C2A C3A C4A 1.9(5)
Hf C2A C3A C4A -65.7(3)
C1A C2A C3A Hf 67.5(3)
Cl1 Hf C3A C4A -119.9(3)
Cl2 Hf C3A C4A -26.9(3)
C2A Hf C3A C4A 115.8(4)
C2 Hf C3A C4A 152.4(3)
C5 Hf C3A C4A 90.4(4)
C1A Hf C3A C4A 78.2(3)
C5A Hf C3A C4A 37.3(3)
C1 Hf C3A C4A 116.5(3)
C3 Hf C3A C4A 177.7(3)
C4 Hf C3A C4A 132.8(7)
Cl1 Hf C3A C2A 124.3(3)
Cl2 Hf C3A C2A -142.7(3)
C2 Hf C3A C2A 36.6(3)
C5 Hf C3A C2A -25.4(4)
C1A Hf C3A C2A -37.6(3)
C5A Hf C3A C2A -78.6(3)
C1 Hf C3A C2A 0.6(4)
C4A Hf C3A C2A -115.8(4)
C3 Hf C3A C2A 61.9(4)
C4 Hf C3A C2A 16.9(9)
C2A C3A C4A C5A -1.1(5)
Hf C3A C4A C5A -65.3(3)
C2A C3A C4A Hf 64.2(3)
Cl1 Hf C4A C3A 59.1(3)
Cl2 Hf C4A C3A 155.3(3)
C2A Hf C4A C3A -37.3(3)
C2 Hf C4A C3A -41.4(4)
C5 Hf C4A C3A -120.3(3)
C1A Hf C4A C3A -78.4(3)
C5A Hf C4A C3A -115.5(4)
C1 Hf C4A C3A -80.0(3)
C3 Hf C4A C3A -10.5(13)
C4 Hf C4A C3A -155.4(4)
Cl1 Hf C4A C5A 174.6(3)
Cl2 Hf C4A C5A -89.3(3)
C2A Hf C4A C5A 78.2(3)
C2 Hf C4A C5A 74.0(4)
C5 Hf C4A C5A -4.8(4)
C1A Hf C4A C5A 37.1(3)
C1 Hf C4A C5A 35.5(4)
C3A Hf C4A C5A 115.5(4)
C3 Hf C4A C5A 105.0(12)
C4 Hf C4A C5A -40.0(5)
C3A C4A C5A C1A -0.1(5)
Hf C4A C5A C1A -65.8(3)
C3A C4A C5A Hf 65.7(3)
C2A C1A C5A C4A 1.2(5)
C6A C1A C5A C4A -178.9(4)
Hf C1A C5A C4A 66.2(3)
C2A C1A C5A Hf -65.0(3)
C6A C1A C5A Hf 114.9(4)
Cl1 Hf C5A C4A -7.0(4)
Cl2 Hf C5A C4A 87.3(3)
C2A Hf C5A C4A -77.7(3)
C2 Hf C5A C4A -132.3(3)
C5 Hf C5A C4A 176.2(3)
C1A Hf C5A C4A -115.5(4)
C1 Hf C5A C4A -150.6(3)
C3A Hf C5A C4A -36.5(3)
C3 Hf C5A C4A -164.8(3)
C4 Hf C5A C4A 160.5(3)
Cl1 Hf C5A C1A 108.6(3)
Cl2 Hf C5A C1A -157.2(3)
C2A Hf C5A C1A 37.9(3)
C2 Hf C5A C1A -16.8(4)
C5 Hf C5A C1A -68.2(3)
C1 Hf C5A C1A -35.1(3)
C3A Hf C5A C1A 79.1(3)
C4A Hf C5A C1A 115.5(4)
C3 Hf C5A C1A -49.2(5)
C4 Hf C5A C1A -83.9(3)
C2A C1A C6A C7A 176.3(4)
C5A C1A C6A C7A -3.6(6)
Hf C1A C6A C7A 88.3(4)
C2A C1A C6A C6 50.3(5)
C5A C1A C6A C6 -129.6(4)
Hf C1A C6A C6 -37.7(4)
C7 C6 C6A C7A 41.8(5)
C1 C6 C6A C7A -83.3(4)
C7 C6 C6A C1A 168.2(4)
C1 C6 C6A C1A 43.1(5)
C1A C6A C7A C8A 151.5(5)
C6 C6A C7A C8A -85.4(6)
C6A C7A C8A C9A -0.9(9)
C7A C8A C9A C10A -98.4(7)
C7A C8A C9A C9 31.0(8)
C8 C9 C9A C10A 175.8(5)
C10 C9 C9A C10A -60.9(6)
C8 C9 C9A C8A 48.8(6)
C10 C9 C9A C8A 172.1(5)
